data_7061858
loop_
_publ_author_name
'Dkhar, Lincoln'
'Gupta, Hrishikesh'
'Poluri, Krishna Mohan'
'Gannon, Paige M.'
'Kaminsky, Werner'
'Kollipara, Mohan Rao'

_publ_section_title
;
 Influence of counterions on the formation of supramolecular platinum
 group metal complexes containing pyridyl thioamide derivatives:
 antioxidant and antimicrobial studies
;
_journal_issue 40
_journal_name_full 'New Journal of Chemistry'
_journal_page_first 19241
_journal_page_last 19253
_journal_paper_doi 10.1039/D2NJ03108F
_journal_volume 46
_journal_year 2022
_chemical_formula_moiety 'C20 H27 Cl2 N2 Rh S2, C H2 Cl2'
_chemical_formula_sum 'C21 H29 Cl4 N2 Rh S2'
_chemical_formula_weight 618.29
_space_group_IT_number 14
_space_group_name_Hall '-P 2ybc'
_space_group_name_H-M_alt 'P 1 21/c 1'
_symmetry_cell_setting monoclinic
_symmetry_Int_Tables_number 14
_symmetry_space_group_name_Hall '-P 2ybc'
_symmetry_space_group_name_H-M 'P 1 21/c 1'
_atom_sites_solution_hydrogens geom
_atom_sites_solution_primary direct
_audit_conform_dict_location ftp://ftp.iucr.org/pub/cif_core.dic
_audit_conform_dict_name cif_core.dic
_audit_conform_dict_version 2.4.3
_audit_creation_date 2019-08-19T10:03:45-00:00
_audit_creation_method 'WinGX routine CIF_UPDATE'
_audit_update_record
;
2022-02-26 deposited with the CCDC.	2022-09-12 downloaded from the CCDC.
;
_cell_angle_alpha 90
_cell_angle_beta 90.582(6)
_cell_angle_gamma 90
_cell_formula_units_Z 4
_cell_length_a 11.1857(12)
_cell_length_b 26.677(3)
_cell_length_c 8.4915(8)
_cell_measurement_reflns_used 9952
_cell_measurement_temperature 100(2)
_cell_measurement_theta_max 28.18
_cell_measurement_theta_min 2.84
_cell_measurement_wavelength 0.71073
_cell_volume 2533.7(5)
_computing_cell_refinement 'SAINT V8.34A integration software'
_computing_data_collection 'Bruker APEX2 software'
_computing_data_reduction 'SORTAV (Blessing, 1995)'
_computing_molecular_graphics 'ORTEP-3 for Windows (Farrugia, 2012)'
_computing_publication_material 'WinGX publication routines (Farrugia, 2012)'
_computing_structure_refinement 'SHELXL-2014/7 (Sheldrick, 2014)'
_computing_structure_solution 'SHELXS-2013 (Sheldrick, 2008)'
_diffrn_ambient_temperature 100(2)
_diffrn_detector 'APEX-II CCD'
_diffrn_measured_fraction_theta_full 1
_diffrn_measured_fraction_theta_max 0.978
_diffrn_measurement_device '\k-geometry diffractometer'
_diffrn_measurement_device_type 'Bruker APEX-II'
_diffrn_measurement_method '\f or \w oscillation scans'
_diffrn_orient_matrix_UB_11 0.057644
_diffrn_orient_matrix_UB_12 -0.073831
_diffrn_orient_matrix_UB_13 -0.016393
_diffrn_orient_matrix_UB_21 -0.044217
_diffrn_orient_matrix_UB_22 0.011363
_diffrn_orient_matrix_UB_23 -0.032407
_diffrn_orient_matrix_UB_31 0.05226
_diffrn_orient_matrix_UB_32 0.091051
_diffrn_orient_matrix_UB_33 -0.009248
_diffrn_radiation_monochromator graphite
_diffrn_radiation_probe x-ray
_diffrn_radiation_type MoK\a
_diffrn_radiation_wavelength 0.71073
_diffrn_reflns_av_R_equivalents 0.0693
_diffrn_reflns_av_unetI/netI 0.0352
_diffrn_reflns_Laue_measured_fraction_full 1
_diffrn_reflns_Laue_measured_fraction_max 0.978
_diffrn_reflns_limit_h_max 13
_diffrn_reflns_limit_h_min -13
_diffrn_reflns_limit_k_max 33
_diffrn_reflns_limit_k_min -33
_diffrn_reflns_limit_l_max 10
_diffrn_reflns_limit_l_min -10
_diffrn_reflns_number 77503
_diffrn_reflns_point_group_measured_fraction_full 1
_diffrn_reflns_point_group_measured_fraction_max 0.978
_diffrn_reflns_theta_full 25
_diffrn_reflns_theta_max 26.611
_diffrn_reflns_theta_min 1.527
_diffrn_source 'sealed x-ray tube'
_diffrn_standards_number 0
_exptl_absorpt_coefficient_mu 1.273
_exptl_absorpt_correction_T_max 1
_exptl_absorpt_correction_T_min 1
_exptl_absorpt_correction_type multi-scan
_exptl_absorpt_process_details
;
TWINABS - Bruker AXS scaling for twinned crystals - Version 2012/1
;
_exptl_crystal_colour red
_exptl_crystal_density_diffrn 1.621
_exptl_crystal_density_method 'not measured'
_exptl_crystal_description block
_exptl_crystal_F_000 1256
_exptl_crystal_size_max 0.27
_exptl_crystal_size_mid 0.2
_exptl_crystal_size_min 0.15
_refine_diff_density_max 2.347
_refine_diff_density_min -2.747
_refine_diff_density_rms 0.173
_refine_ls_extinction_method none
_refine_ls_goodness_of_fit_ref 1.135
_refine_ls_hydrogen_treatment constr
_refine_ls_matrix_type full
_refine_ls_number_constraints 0
_refine_ls_number_parameters 306
_refine_ls_number_reflns 5216
_refine_ls_number_restraints 116
_refine_ls_restrained_S_all 1.128
_refine_ls_R_factor_all 0.0766
_refine_ls_R_factor_gt 0.0715
_refine_ls_shift/su_max 0
_refine_ls_shift/su_mean 0
_refine_ls_structure_factor_coef Fsqd
_refine_ls_weighting_details 'w=1/[\s^2^(Fo^2^)+(0.1382P)^2^+10.7593P] where P=(Fo^2^+2Fc^2^)/3'
_refine_ls_weighting_scheme calc
_refine_ls_wR_factor_gt 0.2014
_refine_ls_wR_factor_ref 0.2094
_reflns_Friedel_coverage 0
_reflns_number_gt 4819
_reflns_number_total 5216
_reflns_threshold_expression 'I > 2\s(I)'
_cod_data_source_file d2nj03108f2.cif
_cod_data_source_block shelx_CCDC5
_cod_depositor_comments 'Adding full bibliography for 7061852--7061867.cif.'
_cod_original_cell_volume 2533.7(4)
_cod_original_sg_symbol_H-M 'P 21/c'
_cod_database_code 7061858
_shelx_estimated_absorpt_t_min 0.725
_shelx_estimated_absorpt_t_max 0.832

loop_
_symmetry_equiv_pos_as_xyz
'x, y, z'
'-x, y+1/2, -z+1/2'
'-x, -y, -z'
'x, -y-1/2, z-1/2'

loop_
_atom_site_label
_atom_site_type_symbol
_atom_site_fract_x
_atom_site_fract_y
_atom_site_fract_z
_atom_site_U_iso_or_equiv
_atom_site_adp_type
_atom_site_occupancy
_atom_site_site_symmetry_order
_atom_site_calc_flag
_atom_site_refinement_flags_posn
_atom_site_refinement_flags_adp
_atom_site_refinement_flags_occupancy
_atom_site_disorder_assembly
_atom_site_disorder_group
C1 C 0.8121(8) -0.1441(3) 0.3133(9) 0.0218(16) Uani 1 1 d . . . . .
C2 C 0.8907(8) -0.1741(3) 0.2230(9) 0.0241(16) Uani 1 1 d . . . . .
C3 C 0.8191(9) -0.2096(3) 0.1360(10) 0.0295(19) Uani 1 1 d . . . . .
C4 C 0.6963(8) -0.2014(3) 0.1742(9) 0.0259(18) Uani 1 1 d . . . . .
C5 C 0.6913(8) -0.1600(3) 0.2828(9) 0.0260(17) Uani 1 1 d . . . . .
C6 C 0.8488(9) -0.1034(3) 0.4266(10) 0.0307(19) Uani 1 1 d . . . . .
H6A H 0.7881 -0.0769 0.4259 0.046 Uiso 1 1 calc R U . . .
H6B H 0.9258 -0.0894 0.3948 0.046 Uiso 1 1 calc R U . . .
H6C H 0.8562 -0.1174 0.533 0.046 Uiso 1 1 calc R U . . .
C7 C 1.0249(9) -0.1710(4) 0.2227(13) 0.041(2) Uani 1 1 d . . . . .
H7A H 1.05 -0.1368 0.25 0.061 Uiso 1 1 calc R U . . .
H7B H 1.0543 -0.1795 0.1177 0.061 Uiso 1 1 calc R U . . .
H7C H 1.058 -0.1946 0.3001 0.061 Uiso 1 1 calc R U . . .
C8 C 0.8667(10) -0.2506(4) 0.0342(12) 0.044(2) Uani 1 1 d . . . . .
H8A H 0.901 -0.2771 0.1008 0.066 Uiso 1 1 calc R U . . .
H8B H 0.9286 -0.2371 -0.0347 0.066 Uiso 1 1 calc R U . . .
H8C H 0.8015 -0.2646 -0.0301 0.066 Uiso 1 1 calc R U . . .
C9 C 0.5925(10) -0.2312(3) 0.1142(12) 0.042(2) Uani 1 1 d . . . . .
H9A H 0.6061 -0.2405 0.0042 0.062 Uiso 1 1 calc R U . . .
H9B H 0.5195 -0.2111 0.1211 0.062 Uiso 1 1 calc R U . . .
H9C H 0.5839 -0.2616 0.1779 0.062 Uiso 1 1 calc R U . . .
C10 C 0.5839(9) -0.1396(4) 0.3627(12) 0.034(2) Uani 1 1 d . . . . .
H10A H 0.5739 -0.1566 0.4642 0.052 Uiso 1 1 calc R U . . .
H10B H 0.513 -0.1454 0.2965 0.052 Uiso 1 1 calc R U . . .
H10C H 0.5942 -0.1036 0.3802 0.052 Uiso 1 1 calc R U . . .
C11 C 0.6465(8) -0.0336(3) 0.1031(9) 0.0238(17) Uani 1 1 d . . . . .
H11 H 0.5768 -0.0539 0.1076 0.029 Uiso 1 1 calc R U . . .
C12 C 0.6353(9) 0.0187(3) 0.1111(9) 0.0275(18) Uani 1 1 d . . . . .
H12 H 0.559 0.0339 0.1208 0.033 Uiso 1 1 calc R U . . .
C14 C 0.8497(8) 0.0244(3) 0.1038(9) 0.0255(17) Uani 1 1 d . . . . .
H14 H 0.9213 0.0435 0.109 0.031 Uiso 1 1 calc R U . . .
C15 C 0.8535(7) -0.0274(3) 0.0950(9) 0.0208(15) Uani 1 1 d . . . . .
H15 H 0.9291 -0.0436 0.0931 0.025 Uiso 1 1 calc R U . . .
N1 N 0.7538(6) -0.0557(2) 0.0893(7) 0.0217(13) Uani 1 1 d . . . . .
C13 C 0.7380(8) 0.0478(3) 0.1046(8) 0.0241(17) Uani 1 1 d . . . . .
N2 N 0.7787(9) 0.1321(3) 0.2016(10) 0.0228(17) Uani 0.848(5) 1 d D . P A 1
C16 C 0.7351(9) 0.1035(3) 0.0844(10) 0.0216(19) Uani 0.848(5) 1 d D . P A 1
C17 C 0.8046(9) 0.1136(3) 0.3603(11) 0.0246(19) Uani 0.848(5) 1 d D . P A 1
H17A H 0.8835 0.1264 0.3955 0.03 Uiso 0.848(5) 1 calc R U P A 1
H17B H 0.8088 0.0765 0.3581 0.03 Uiso 0.848(5) 1 calc R U P A 1
C18 C 0.7111(10) 0.1296(3) 0.4755(11) 0.026(2) Uani 0.848(5) 1 d D . P A 1
H18A H 0.7299 0.1151 0.5801 0.032 Uiso 0.848(5) 1 calc R U P A 1
H18B H 0.6323 0.1165 0.441 0.032 Uiso 0.848(5) 1 calc R U P A 1
C19 C 0.6815(11) 0.2104(4) 0.2847(12) 0.031(2) Uani 0.848(5) 1 d D U P A 1
H19A H 0.6039 0.1964 0.2487 0.037 Uiso 0.848(5) 1 calc R U P A 1
H19B H 0.6794 0.2471 0.2684 0.037 Uiso 0.848(5) 1 calc R U P A 1
C20 C 0.7805(12) 0.1881(3) 0.1888(12) 0.031(2) Uani 0.848(5) 1 d D U P A 1
H20A H 0.7705 0.1981 0.0772 0.038 Uiso 0.848(5) 1 calc R U P A 1
H20B H 0.8585 0.201 0.2271 0.038 Uiso 0.848(5) 1 calc R U P A 1
S1 S 0.6858(17) 0.1227(5) -0.0911(5) 0.0310(12) Uani 0.848(5) 1 d D U P A 1
S2 S 0.7027(3) 0.19704(9) 0.4923(3) 0.0293(6) Uani 0.848(5) 1 d D U P A 1
N2B N 0.698(4) 0.1299(11) 0.200(3) 0.0228(17) Uani 0.152(5) 1 d D U P A 2
C16B C 0.689(5) 0.0995(15) 0.073(4) 0.0208(15) Uani 0.152(5) 1 d D U P A 2
C17B C 0.686(4) 0.1129(13) 0.363(3) 0.0216(19) Uani 0.152(5) 1 d D U P A 2
H17C H 0.6843 0.0758 0.3654 0.026 Uiso 0.152(5) 1 calc R U P A 2
H17D H 0.6088 0.1252 0.4051 0.026 Uiso 0.152(5) 1 calc R U P A 2
C18B C 0.786(4) 0.1314(8) 0.465(5) 0.0246(19) Uani 0.152(5) 1 d D U P A 2
H18C H 0.8633 0.1214 0.4188 0.03 Uiso 0.152(5) 1 calc R U P A 2
H18D H 0.7805 0.1158 0.5707 0.03 Uiso 0.152(5) 1 calc R U P A 2
C19B C 0.752(6) 0.2151(11) 0.283(3) 0.026(2) Uani 0.152(5) 1 d D U P A 2
H19C H 0.6662 0.2231 0.2693 0.032 Uiso 0.152(5) 1 calc R U P A 2
H19D H 0.7989 0.2452 0.2547 0.032 Uiso 0.152(5) 1 calc R U P A 2
C20B C 0.785(5) 0.1729(15) 0.178(4) 0.031(2) Uani 0.152(5) 1 d D U P A 2
H20C H 0.8671 0.1616 0.2021 0.037 Uiso 0.152(5) 1 calc R U P A 2
H20D H 0.7817 0.1842 0.0667 0.037 Uiso 0.152(5) 1 calc R U P A 2
S1B S 0.691(10) 0.120(3) -0.112(4) 0.0310(12) Uani 0.152(5) 1 d D U P A 2
S2B S 0.7817(17) 0.1989(5) 0.4850(15) 0.0293(6) Uani 0.152(5) 1 d D U P A 2
Cl1 Cl 0.9185(2) -0.12304(7) -0.1323(2) 0.0255(4) Uani 1 1 d . U . . .
Cl2 Cl 0.6163(2) -0.13070(8) -0.1362(3) 0.0297(5) Uani 1 1 d . U . . .
Cl3 Cl 0.896(3) 0.0103(11) 0.648(4) 0.0291(6) Uani 0.41(7) 1 d D U P B 1
C21 C 0.754(4) -0.0135(18) 0.703(3) 0.021(4) Uani 0.41(7) 1 d D U P B 1
H21A H 0.7304 0.0014 0.8047 0.025 Uiso 0.41(7) 1 calc R U P B 1
H21B H 0.759 -0.0503 0.7164 0.025 Uiso 0.41(7) 1 calc R U P B 1
Cl4 Cl 0.644(2) 0.0012(6) 0.556(3) 0.0291(6) Uani 0.41(7) 1 d D . P B 1
Cl3B Cl 0.8848(19) 0.0107(7) 0.638(2) 0.0291(6) Uani 0.59(7) 1 d D . P B 2
C21B C 0.745(3) -0.0059(12) 0.7207(19) 0.021(4) Uani 0.59(7) 1 d D . P B 2
H21C H 0.726 0.0176 0.8071 0.025 Uiso 0.59(7) 1 calc R U P B 2
H21D H 0.7503 -0.0401 0.7657 0.025 Uiso 0.59(7) 1 calc R U P B 2
Cl4B Cl 0.6285(17) -0.0040(4) 0.5755(17) 0.0291(6) Uani 0.59(7) 1 d D . P B 2
Rh1 Rh 0.76921(7) -0.13491(2) 0.06739(7) 0.0190(2) Uani 1 1 d . . . . .

loop_
_atom_site_aniso_label
_atom_site_aniso_U_11
_atom_site_aniso_U_22
_atom_site_aniso_U_33
_atom_site_aniso_U_23
_atom_site_aniso_U_13
_atom_site_aniso_U_12
C1 0.043(5) 0.012(3) 0.011(3) 0.005(3) -0.001(3) -0.003(3)
C2 0.036(4) 0.018(4) 0.018(4) 0.007(3) -0.006(3) 0.006(3)
C3 0.061(6) 0.007(3) 0.020(4) 0.000(3) -0.001(4) 0.002(3)
C4 0.046(5) 0.013(3) 0.020(4) 0.004(3) 0.002(3) -0.010(3)
C5 0.043(5) 0.021(4) 0.014(3) 0.007(3) 0.001(3) -0.002(3)
C6 0.060(5) 0.017(3) 0.016(3) -0.003(3) -0.012(4) -0.003(3)
C7 0.048(6) 0.036(5) 0.039(5) 0.015(4) 0.006(5) 0.002(4)
C8 0.070(7) 0.028(4) 0.034(5) -0.010(4) 0.008(5) 0.004(5)
C9 0.062(6) 0.026(4) 0.036(5) 0.002(4) -0.011(5) -0.023(5)
C10 0.037(5) 0.036(5) 0.031(5) 0.012(4) 0.011(4) 0.005(4)
C11 0.038(4) 0.017(3) 0.017(4) 0.004(3) -0.002(3) 0.000(3)
C12 0.043(5) 0.022(4) 0.018(4) 0.006(3) 0.002(3) 0.008(4)
C14 0.042(5) 0.016(4) 0.018(4) 0.000(3) -0.004(3) -0.004(3)
C15 0.028(3) 0.015(3) 0.019(4) -0.001(3) -0.005(3) 0.003(3)
N1 0.035(4) 0.017(3) 0.013(3) 0.001(2) -0.002(3) -0.006(3)
C13 0.051(5) 0.011(3) 0.010(3) 0.001(2) -0.001(3) 0.006(3)
N2 0.035(4) 0.014(3) 0.019(3) 0.000(2) 0.003(4) 0.001(3)
C16 0.030(4) 0.018(4) 0.016(4) 0.002(3) 0.000(4) 0.002(3)
C17 0.035(5) 0.017(4) 0.022(4) 0.001(3) -0.002(4) 0.005(3)
C18 0.045(6) 0.018(4) 0.017(4) -0.001(3) 0.009(4) -0.001(3)
C19 0.041(5) 0.022(4) 0.028(4) 0.003(3) 0.006(4) 0.006(4)
C20 0.055(6) 0.010(4) 0.030(4) 0.001(4) 0.007(4) 0.003(4)
S1 0.049(2) 0.0297(18) 0.014(2) 0.004(2) -0.002(3) 0.0075(15)
S2 0.0505(17) 0.0170(10) 0.0205(10) -0.0037(8) 0.0049(11) 0.0052(10)
N2B 0.035(4) 0.014(3) 0.019(3) 0.000(2) 0.003(4) 0.001(3)
C16B 0.028(3) 0.015(3) 0.019(4) -0.001(3) -0.005(3) 0.003(3)
C17B 0.030(4) 0.018(4) 0.016(4) 0.002(3) 0.000(4) 0.002(3)
C18B 0.035(5) 0.017(4) 0.022(4) 0.001(3) -0.002(4) 0.005(3)
C19B 0.045(6) 0.018(4) 0.017(4) -0.001(3) 0.009(4) -0.001(3)
C20B 0.041(5) 0.022(4) 0.028(4) 0.003(3) 0.006(4) 0.006(4)
S1B 0.049(2) 0.0297(18) 0.014(2) 0.004(2) -0.002(3) 0.0075(15)
S2B 0.0505(17) 0.0170(10) 0.0205(10) -0.0037(8) 0.0049(11) 0.0052(10)
Cl1 0.0387(11) 0.0217(8) 0.0162(8) -0.0015(7) 0.0050(8) -0.0025(8)
Cl2 0.0398(12) 0.0301(11) 0.0190(10) 0.0021(8) -0.0080(9) -0.0094(8)
Cl3 0.033(3) 0.0270(9) 0.027(2) 0.0031(12) -0.0040(9) -0.0040(14)
C21 0.030(5) 0.020(8) 0.011(5) -0.005(5) -0.001(4) 0.002(5)
Cl4 0.033(3) 0.0270(9) 0.027(2) 0.0031(12) -0.0040(9) -0.0040(14)
Cl3B 0.033(3) 0.0270(9) 0.027(2) 0.0031(12) -0.0040(9) -0.0040(14)
C21B 0.030(5) 0.020(8) 0.011(5) -0.005(5) -0.001(4) 0.002(5)
Cl4B 0.033(3) 0.0270(9) 0.027(2) 0.0031(12) -0.0040(9) -0.0040(14)
Rh1 0.0329(3) 0.0128(3) 0.0112(3) -0.00031(19) -0.0003(3) -0.0037(2)

loop_
_atom_type_symbol
_atom_type_description
_atom_type_scat_dispersion_real
_atom_type_scat_dispersion_imag
_atom_type_scat_source
C C 0.0033 0.0016 'International Tables Vol C Tables 4.2.6.8 and 6.1.1.4'
H H 0 0 'International Tables Vol C Tables 4.2.6.8 and 6.1.1.4'
N N 0.0061 0.0033 'International Tables Vol C Tables 4.2.6.8 and 6.1.1.4'
S S 0.1246 0.1234 'International Tables Vol C Tables 4.2.6.8 and 6.1.1.4'
Cl Cl 0.1484 0.1585 'International Tables Vol C Tables 4.2.6.8 and 6.1.1.4'
Rh Rh -1.1178 0.9187 'International Tables Vol C Tables 4.2.6.8 and 6.1.1.4'

loop_
_geom_angle_atom_site_label_1
_geom_angle_atom_site_label_2
_geom_angle_atom_site_label_3
_geom_angle
_geom_angle_site_symmetry_1
_geom_angle_site_symmetry_3
_geom_angle_publ_flag
C2 C1 C5 108.9(7) . . ?
C2 C1 C6 125.8(8) . . ?
C5 C1 C6 125.3(8) . . ?
C2 C1 Rh1 70.9(4) . . ?
C5 C1 Rh1 70.0(4) . . ?
C6 C1 Rh1 126.5(5) . . ?
C1 C2 C3 107.6(8) . . ?
C1 C2 C7 126.5(8) . . ?
C3 C2 C7 125.8(8) . . ?
C1 C2 Rh1 70.6(4) . . ?
C3 C2 Rh1 70.1(4) . . ?
C7 C2 Rh1 126.6(6) . . ?
C4 C3 C2 108.3(7) . . ?
C4 C3 C8 126.2(8) . . ?
C2 C3 C8 125.4(9) . . ?
C4 C3 Rh1 70.9(5) . . ?
C2 C3 Rh1 70.8(4) . . ?
C8 C3 Rh1 128.0(7) . . ?
C3 C4 C5 107.8(7) . . ?
C3 C4 C9 125.9(8) . . ?
C5 C4 C9 126.3(9) . . ?
C3 C4 Rh1 70.3(4) . . ?
C5 C4 Rh1 69.9(4) . . ?
C9 C4 Rh1 126.2(6) . . ?
C1 C5 C4 107.4(7) . . ?
C1 C5 C10 124.9(8) . . ?
C4 C5 C10 127.5(8) . . ?
C1 C5 Rh1 70.9(4) . . ?
C4 C5 Rh1 71.0(4) . . ?
C10 C5 Rh1 127.8(6) . . ?
C1 C6 H6A 109.5 . . ?
C1 C6 H6B 109.5 . . ?
H6A C6 H6B 109.5 . . ?
C1 C6 H6C 109.5 . . ?
H6A C6 H6C 109.5 . . ?
H6B C6 H6C 109.5 . . ?
C2 C7 H7A 109.5 . . ?
C2 C7 H7B 109.5 . . ?
H7A C7 H7B 109.5 . . ?
C2 C7 H7C 109.5 . . ?
H7A C7 H7C 109.5 . . ?
H7B C7 H7C 109.5 . . ?
C3 C8 H8A 109.5 . . ?
C3 C8 H8B 109.5 . . ?
H8A C8 H8B 109.5 . . ?
C3 C8 H8C 109.5 . . ?
H8A C8 H8C 109.5 . . ?
H8B C8 H8C 109.5 . . ?
C4 C9 H9A 109.5 . . ?
C4 C9 H9B 109.5 . . ?
H9A C9 H9B 109.5 . . ?
C4 C9 H9C 109.5 . . ?
H9A C9 H9C 109.5 . . ?
H9B C9 H9C 109.5 . . ?
C5 C10 H10A 109.5 . . ?
C5 C10 H10B 109.5 . . ?
H10A C10 H10B 109.5 . . ?
C5 C10 H10C 109.5 . . ?
H10A C10 H10C 109.5 . . ?
H10B C10 H10C 109.5 . . ?
N1 C11 C12 121.4(8) . . ?
N1 C11 H11 119.3 . . ?
C12 C11 H11 119.3 . . ?
C13 C12 C11 118.7(8) . . ?
C13 C12 H12 120.6 . . ?
C11 C12 H12 120.6 . . ?
C15 C14 C13 118.3(8) . . ?
C15 C14 H14 120.8 . . ?
C13 C14 H14 120.8 . . ?
N1 C15 C14 122.4(8) . . ?
N1 C15 H15 118.8 . . ?
C14 C15 H15 118.8 . . ?
C11 N1 C15 119.4(6) . . ?
C11 N1 Rh1 121.1(5) . . ?
C15 N1 Rh1 119.5(5) . . ?
C12 C13 C14 119.4(7) . . ?
C12 C13 C16 122.9(8) . . ?
C14 C13 C16 117.5(8) . . ?
C12 C13 C16B 103(2) . . ?
C14 C13 C16B 137(2) . . ?
C16 N2 C17 123.9(7) . . ?
C16 N2 C20 121.3(8) . . ?
C17 N2 C20 113.7(7) . . ?
N2 C16 C13 118.2(7) . . ?
N2 C16 S1 127.0(8) . . ?
C13 C16 S1 114.6(8) . . ?
N2 C17 C18 111.8(8) . . ?
N2 C17 H17A 109.3 . . ?
C18 C17 H17A 109.3 . . ?
N2 C17 H17B 109.3 . . ?
C18 C17 H17B 109.3 . . ?
H17A C17 H17B 107.9 . . ?
C17 C18 S2 111.8(7) . . ?
C17 C18 H18A 109.3 . . ?
S2 C18 H18A 109.3 . . ?
C17 C18 H18B 109.3 . . ?
S2 C18 H18B 109.3 . . ?
H18A C18 H18B 107.9 . . ?
C20 C19 S2 111.1(8) . . ?
C20 C19 H19A 109.4 . . ?
S2 C19 H19A 109.4 . . ?
C20 C19 H19B 109.4 . . ?
S2 C19 H19B 109.4 . . ?
H19A C19 H19B 108 . . ?
N2 C20 C19 110.2(9) . . ?
N2 C20 H20A 109.6 . . ?
C19 C20 H20A 109.6 . . ?
N2 C20 H20B 109.6 . . ?
C19 C20 H20B 109.6 . . ?
H20A C20 H20B 108.1 . . ?
C18 S2 C19 97.2(5) . . ?
C16B N2B C17B 124(2) . . ?
C16B N2B C20B 113(2) . . ?
C17B N2B C20B 115(2) . . ?
N2B C16B C13 113(3) . . ?
N2B C16B S1B 124(3) . . ?
C13 C16B S1B 117(4) . . ?
N2B C17B C18B 111(2) . . ?
N2B C17B H17C 109.3 . . ?
C18B C17B H17C 109.3 . . ?
N2B C17B H17D 109.3 . . ?
C18B C17B H17D 109.3 . . ?
H17C C17B H17D 108 . . ?
C17B C18B S2B 111(2) . . ?
C17B C18B H18C 109.4 . . ?
S2B C18B H18C 109.4 . . ?
C17B C18B H18D 109.4 . . ?
S2B C18B H18D 109.4 . . ?
H18C C18B H18D 108 . . ?
C20B C19B S2B 110(2) . . ?
C20B C19B H19C 109.6 . . ?
S2B C19B H19C 109.6 . . ?
C20B C19B H19D 109.6 . . ?
S2B C19B H19D 109.6 . . ?
H19C C19B H19D 108.1 . . ?
C19B C20B N2B 110(3) . . ?
C19B C20B H20C 109.7 . . ?
N2B C20B H20C 109.7 . . ?
C19B C20B H20D 109.7 . . ?
N2B C20B H20D 109.7 . . ?
H20C C20B H20D 108.2 . . ?
C19B S2B C18B 98.9(14) . . ?
Cl3 C21 Cl4 110.4(6) . . ?
Cl3 C21 H21A 109.6 . . ?
Cl4 C21 H21A 109.6 . . ?
Cl3 C21 H21B 109.6 . . ?
Cl4 C21 H21B 109.6 . . ?
H21A C21 H21B 108.1 . . ?
Cl3B C21B Cl4B 111.0(5) . . ?
Cl3B C21B H21C 109.4 . . ?
Cl4B C21B H21C 109.4 . . ?
Cl3B C21B H21D 109.4 . . ?
Cl4B C21B H21D 109.4 . . ?
H21C C21B H21D 108 . . ?
N1 Rh1 C5 101.6(3) . . ?
N1 Rh1 C3 156.7(3) . . ?
C5 Rh1 C3 65.5(3) . . ?
N1 Rh1 C1 92.7(3) . . ?
C5 Rh1 C1 39.1(3) . . ?
C3 Rh1 C1 64.9(3) . . ?
N1 Rh1 C4 138.5(3) . . ?
C5 Rh1 C4 39.2(3) . . ?
C3 Rh1 C4 38.9(4) . . ?
C1 Rh1 C4 65.1(3) . . ?
N1 Rh1 C2 118.6(3) . . ?
C5 Rh1 C2 65.4(3) . . ?
C3 Rh1 C2 39.1(3) . . ?
C1 Rh1 C2 38.4(3) . . ?
C4 Rh1 C2 65.3(3) . . ?
N1 Rh1 Cl1 89.33(18) . . ?
C5 Rh1 Cl1 158.7(2) . . ?
C3 Rh1 Cl1 97.6(3) . . ?
C1 Rh1 Cl1 123.2(3) . . ?
C4 Rh1 Cl1 132.1(2) . . ?
C2 Rh1 Cl1 93.3(2) . . ?
N1 Rh1 Cl2 87.66(18) . . ?
C5 Rh1 Cl2 109.5(2) . . ?
C3 Rh1 Cl2 114.6(3) . . ?
C1 Rh1 Cl2 147.9(3) . . ?
C4 Rh1 Cl2 94.1(2) . . ?
C2 Rh1 Cl2 153.7(2) . . ?
Cl1 Rh1 Cl2 88.92(7) . . ?

loop_
_geom_bond_atom_site_label_1
_geom_bond_atom_site_label_2
_geom_bond_distance
_geom_bond_site_symmetry_2
_geom_bond_publ_flag
C1 C2 1.418(12) . ?
C1 C5 1.437(12) . ?
C1 C6 1.506(10) . ?
C1 Rh1 2.152(8) . ?
C2 C3 1.440(12) . ?
C2 C7 1.503(13) . ?
C2 Rh1 2.156(7) . ?
C3 C4 1.432(14) . ?
C3 C8 1.496(12) . ?
C3 Rh1 2.147(7) . ?
C4 C5 1.440(11) . ?
C4 C9 1.493(12) . ?
C4 Rh1 2.156(7) . ?
C5 C10 1.488(13) . ?
C5 Rh1 2.141(8) . ?
C6 H6A 0.98 . ?
C6 H6B 0.98 . ?
C6 H6C 0.98 . ?
C7 H7A 0.98 . ?
C7 H7B 0.98 . ?
C7 H7C 0.98 . ?
C8 H8A 0.98 . ?
C8 H8B 0.98 . ?
C8 H8C 0.98 . ?
C9 H9A 0.98 . ?
C9 H9B 0.98 . ?
C9 H9C 0.98 . ?
C10 H10A 0.98 . ?
C10 H10B 0.98 . ?
C10 H10C 0.98 . ?
C11 N1 1.343(11) . ?
C11 C12 1.404(11) . ?
C11 H11 0.95 . ?
C12 C13 1.387(13) . ?
C12 H12 0.95 . ?
C14 C15 1.384(10) . ?
C14 C13 1.398(12) . ?
C14 H14 0.95 . ?
C15 N1 1.346(10) . ?
C15 H15 0.95 . ?
N1 Rh1 2.128(6) . ?
C13 C16 1.496(11) . ?
C13 C16B 1.51(5) . ?
N2 C16 1.343(12) . ?
N2 C17 1.462(12) . ?
N2 C20 1.496(11) . ?
C16 S1 1.665(11) . ?
C17 C18 1.502(14) . ?
C17 H17A 0.99 . ?
C17 H17B 0.99 . ?
C18 S2 1.807(9) . ?
C18 H18A 0.99 . ?
C18 H18B 0.99 . ?
C19 C20 1.503(15) . ?
C19 S2 1.812(10) . ?
C19 H19A 0.99 . ?
C19 H19B 0.99 . ?
C20 H20A 0.99 . ?
C20 H20B 0.99 . ?
N2B C16B 1.35(2) . ?
N2B C17B 1.46(2) . ?
N2B C20B 1.51(2) . ?
C16B S1B 1.67(2) . ?
C17B C18B 1.50(2) . ?
C17B H17C 0.99 . ?
C17B H17D 0.99 . ?
C18B S2B 1.809(19) . ?
C18B H18C 0.99 . ?
C18B H18D 0.99 . ?
C19B C20B 1.49(2) . ?
C19B S2B 1.80(2) . ?
C19B H19C 0.99 . ?
C19B H19D 0.99 . ?
C20B H20C 0.99 . ?
C20B H20D 0.99 . ?
Cl1 Rh1 2.413(2) . ?
Cl2 Rh1 2.422(2) . ?
Cl3 C21 1.778(9) . ?
C21 Cl4 1.786(9) . ?
C21 H21A 0.99 . ?
C21 H21B 0.99 . ?
Cl3B C21B 1.777(9) . ?
C21B Cl4B 1.786(9) . ?
C21B H21C 0.99 . ?
C21B H21D 0.99 . ?
